data_4128791
loop_
_publ_author_name
'Pompeo, Matthew M.'
'Cheah, Jaime H.'
'Movassaghi, Mohammad'

_publ_section_title
;
 Total Synthesis and Anti-Cancer Activity of All Known Communesin
 Alkaloids and Related Derivatives.
;
_journal_issue 36
_journal_name_full 'Journal of the American Chemical Society'
_journal_page_first 14411
_journal_page_last 14420
_journal_paper_doi 10.1021/jacs.9b07397
_journal_volume 141
_journal_year 2019
_chemical_absolute_configuration ad
_chemical_formula_moiety 'C21 H33 N3 O4 S Si, O0.25'
_chemical_formula_sum 'C21 H33 N3 O4.25 S Si'
_chemical_formula_weight 455.65
_space_group_crystal_system monoclinic
_space_group_IT_number 4
_space_group_name_Hall 'P 2yb'
_space_group_name_H-M_alt 'P 1 21 1'
_atom_sites_solution_hydrogens geom
_atom_sites_solution_primary direct
_atom_sites_solution_secondary difmap
_audit_creation_method SHELXL-2016/6
_cell_angle_alpha 90
_cell_angle_beta 110.621(4)
_cell_angle_gamma 90
_cell_formula_units_Z 4
_cell_length_a 13.949(3)
_cell_length_b 9.712(2)
_cell_length_c 19.552(5)
_cell_measurement_reflns_used 9890
_cell_measurement_temperature 100(2)
_cell_measurement_theta_max 21.01
_cell_measurement_theta_min 2.21
_cell_volume 2479.1(10)
_computing_cell_refinement 'SAINT 8.38A (Bruker-AXS, 2017)'
_computing_data_collection 'APEX3 v2017.3.0 (Bruker-AXS, 2017)'
_computing_data_reduction 'SAINT 8.38A (Bruker-AXS, 2017)'
_computing_structure_refinement 'SHELXL-2016/6 (Sheldrick, 2016)'
_computing_structure_solution 'SHELXT 2014/5 (Sheldrick, 2014)'
_diffrn_ambient_temperature 100(2)
_diffrn_detector_area_resol_mean 8.3
_diffrn_measured_fraction_theta_full 1.000
_diffrn_measured_fraction_theta_max 1.000
_diffrn_measurement_device_type 'Bruker Smart APEX2 CCD'
_diffrn_measurement_method '\f and \w scans'
_diffrn_radiation_monochromator 'Incoatec I\mS multilayer optics'
_diffrn_radiation_source 'I\mS micro-focus sealed tube'
_diffrn_radiation_type MoK\a
_diffrn_radiation_wavelength 0.71073
_diffrn_reflns_av_R_equivalents 0.1056
_diffrn_reflns_av_unetI/netI 0.0528
_diffrn_reflns_Laue_measured_fraction_full 1.000
_diffrn_reflns_Laue_measured_fraction_max 1.000
_diffrn_reflns_limit_h_max 16
_diffrn_reflns_limit_h_min -16
_diffrn_reflns_limit_k_max 11
_diffrn_reflns_limit_k_min -11
_diffrn_reflns_limit_l_max 23
_diffrn_reflns_limit_l_min -23
_diffrn_reflns_number 95005
_diffrn_reflns_point_group_measured_fraction_full 1.000
_diffrn_reflns_point_group_measured_fraction_max 1.000
_diffrn_reflns_theta_full 25.025
_diffrn_reflns_theta_max 25.025
_diffrn_reflns_theta_min 1.565
_diffrn_source 'I\mS micro-focus sealed tube, multilayer optics'
_exptl_absorpt_coefficient_mu 0.210
_exptl_absorpt_correction_T_max 0.7454
_exptl_absorpt_correction_T_min 0.5839
_exptl_absorpt_correction_type multi-scan
_exptl_absorpt_process_details 'SADABS (Herbst-Irmer et al., 2015)'
_exptl_crystal_colour colourless
_exptl_crystal_density_diffrn 1.221
_exptl_crystal_density_method 'not measured'
_exptl_crystal_description plate
_exptl_crystal_F_000 976
_exptl_crystal_size_max 0.200
_exptl_crystal_size_mid 0.120
_exptl_crystal_size_min 0.002
_refine_diff_density_max 0.471
_refine_diff_density_min -0.374
_refine_diff_density_rms 0.042
_refine_ls_abs_structure_details
;
 Flack x determined using 2437 quotients [(I+)-(I-)]/[(I+)+(I-)]
 (Parsons, Flack and Wagner, Acta Cryst. B69 (2013) 249-259).
;
_refine_ls_abs_structure_Flack -0.01(3)
_refine_ls_extinction_method none
_refine_ls_goodness_of_fit_ref 1.050
_refine_ls_hydrogen_treatment mixed
_refine_ls_matrix_type full
_refine_ls_number_parameters 610
_refine_ls_number_reflns 8749
_refine_ls_number_restraints 229
_refine_ls_restrained_S_all 1.045
_refine_ls_R_factor_all 0.0844
_refine_ls_R_factor_gt 0.0503
_refine_ls_shift/su_max 0.001
_refine_ls_shift/su_mean 0.000
_refine_ls_structure_factor_coef Fsqd
_refine_ls_weighting_details 'w=1/[\s^2^(Fo^2^)+(0.0405P)^2^+1.4910P] where P=(Fo^2^+2Fc^2^)/3'
_refine_ls_weighting_scheme calc
_refine_ls_wR_factor_gt 0.1051
_refine_ls_wR_factor_ref 0.1208
_reflns_Friedel_coverage 0.879
_reflns_Friedel_fraction_full 1.000
_reflns_Friedel_fraction_max 1.000
_reflns_number_gt 6413
_reflns_number_total 8749
_reflns_threshold_expression 'I > 2\s(I)'
_cod_data_source_file ja9b07397_si_004.cif
_cod_data_source_block IV-19_10
_cod_original_sg_symbol_H-M 'P 21'
_cod_database_code 4128791
_shelx_shelxl_version_number 2016/6
_shelx_space_group_comment
;
The symmetry employed for this shelxl refinement is uniquely defined
by the following loop, which should always be used as a source of
symmetry information in preference to the above space-group names.
They are only intended as comments.
;
_shelx_estimated_absorpt_t_min 0.959
_shelx_estimated_absorpt_t_max 1.000

loop_
_space_group_symop_operation_xyz
'x, y, z'
'-x, y+1/2, -z'

loop_
_atom_site_label
_atom_site_type_symbol
_atom_site_fract_x
_atom_site_fract_y
_atom_site_fract_z
_atom_site_U_iso_or_equiv
_atom_site_adp_type
_atom_site_occupancy
_atom_site_site_symmetry_order
_atom_site_calc_flag
_atom_site_refinement_flags_posn
_atom_site_refinement_flags_adp
_atom_site_refinement_flags_occupancy
_atom_site_disorder_assembly
_atom_site_disorder_group
S1X S 0.40011(11) 0.49100(15) 0.72826(9) 0.0502(9) Uani 1 1 d . . . . .
O1X O 0.5022(3) 0.3520(4) 0.9139(2) 0.0512(13) Uani 1 1 d . . . . .
N1X N 0.3577(4) 0.8774(5) 0.8825(3) 0.0488(14) Uani 1 1 d D . . . .
H1X H 0.338(5) 0.868(7) 0.919(2) 0.059 Uiso 1 1 d D U . . .
O2X O 0.1381(3) 0.9217(5) 0.7073(3) 0.0681(15) Uani 1 1 d . . . . .
C2X C 0.4577(4) 0.8107(6) 0.9043(4) 0.0501(17) Uani 1 1 d . . . . .
H2X1 H 0.505030 0.862854 0.946054 0.060 Uiso 1 1 calc R U . . .
H2X2 H 0.483386 0.820212 0.863304 0.060 Uiso 1 1 calc R U . . .
O3X O 0.4826(3) 0.4926(5) 0.7008(2) 0.0635(14) Uani 1 1 d . . . . .
C3AX C 0.4038(4) 0.5612(6) 0.8645(3) 0.0444(16) Uani 1 1 d . . . . .
C3X C 0.4654(4) 0.6591(6) 0.9259(3) 0.0467(16) Uani 1 1 d . . . . .
H3X1 H 0.441366 0.648292 0.967544 0.056 Uiso 1 1 calc R U . . .
H3X2 H 0.538338 0.631348 0.942796 0.056 Uiso 1 1 calc R U . . .
O4X O 0.3611(3) 0.3637(4) 0.7420(2) 0.0622(14) Uani 1 1 d . . . . .
C4AX C 0.2895(4) 0.5798(6) 0.8465(3) 0.0451(16) Uani 1 1 d . . . . .
C4X C 0.2298(4) 0.6952(6) 0.8229(3) 0.0499(17) Uani 1 1 d . . . . .
C5X C 0.1271(4) 0.6852(6) 0.8160(4) 0.0567(18) Uani 1 1 d . . . . .
H5X H 0.082365 0.760913 0.797484 0.068 Uiso 1 1 calc R U . . .
C6X C 0.0897(4) 0.5644(7) 0.8363(4) 0.064(2) Uani 1 1 d . . . . .
H6X H 0.019388 0.560082 0.831020 0.077 Uiso 1 1 calc R U . . .
C7AX C 0.2517(4) 0.4621(6) 0.8674(3) 0.0461(16) Uani 1 1 d . . . . .
C7X C 0.1505(4) 0.4521(6) 0.8635(4) 0.0554(18) Uani 1 1 d . . . . .
H7X H 0.124909 0.371720 0.878864 0.067 Uiso 1 1 calc R U . . .
N8X N 0.3300(3) 0.3643(5) 0.8951(3) 0.0463(14) Uani 1 1 d . . . . .
C8AX C 0.4193(4) 0.4118(6) 0.8936(3) 0.0458(16) Uani 1 1 d . . . . .
C9X C 0.2811(4) 0.8281(6) 0.8133(3) 0.0514(17) Uani 1 1 d . . . . .
H9X H 0.317451 0.809584 0.778419 0.062 Uiso 1 1 calc R U . . .
C10X C 0.2045(4) 0.9414(6) 0.7815(4) 0.0555(18) Uani 1 1 d . . . . .
H10X H 0.169785 0.976714 0.814864 0.067 Uiso 1 1 calc R U . . .
C11X C 0.2074(5) 1.0387(7) 0.7254(4) 0.0592(19) Uani 1 1 d . . . . .
C12X C 0.1530(5) 1.1747(7) 0.7183(4) 0.067(2) Uani 1 1 d . . . . .
H12A H 0.122936 1.199980 0.666517 0.101 Uiso 1 1 calc R U . . .
H12B H 0.201954 1.245743 0.744668 0.101 Uiso 1 1 calc R U . . .
H12C H 0.098609 1.167054 0.738939 0.101 Uiso 1 1 calc R U . . .
C13X C 0.2902(5) 1.0370(7) 0.6938(4) 0.071(2) Uani 1 1 d . . . . .
H13A H 0.316716 0.943058 0.695663 0.106 Uiso 1 1 calc R U . . .
H13B H 0.345740 1.098417 0.722156 0.106 Uiso 1 1 calc R U . . .
H13C H 0.262712 1.068275 0.642973 0.106 Uiso 1 1 calc R U . . .
C14X C 0.3145(4) 0.2253(6) 0.9177(4) 0.0541(18) Uani 1 1 d . . . . .
H14A H 0.376141 0.170122 0.924870 0.081 Uiso 1 1 calc R U . . .
H14B H 0.255989 0.182809 0.879753 0.081 Uiso 1 1 calc R U . . .
H14C H 0.301058 0.229643 0.963551 0.081 Uiso 1 1 calc R U . . .
N15X N 0.4389(3) 0.5821(5) 0.8026(3) 0.0471(14) Uani 1 1 d D . . . .
H15X H 0.501(2) 0.605(6) 0.811(3) 0.057 Uiso 1 1 d D U . . .
C21X C 0.2998(4) 0.5895(7) 0.6676(3) 0.0518(17) Uani 1 1 d D U . . .
H21A H 0.244260 0.597794 0.687867 0.062 Uiso 1 1 calc R U . . .
H21B H 0.325571 0.683302 0.664328 0.062 Uiso 1 1 calc R U . . .
C22X C 0.2558(4) 0.5291(7) 0.5912(3) 0.0564(17) Uani 1 1 d D U . . .
H22A H 0.218465 0.443022 0.592708 0.068 Uiso 0.602(12) 1 calc R U P A 1
H22B H 0.312293 0.505921 0.573711 0.068 Uiso 0.602(12) 1 calc R U P A 1
H22E H 0.239643 0.430788 0.595294 0.068 Uiso 0.398(12) 1 calc R U P A 2
H22F H 0.308884 0.533124 0.568511 0.068 Uiso 0.398(12) 1 calc R U P A 2
Si1X Si 0.1675(5) 0.6518(7) 0.5271(4) 0.0551(16) Uani 0.602(12) 1 d D U P A 1
C23X C 0.0630(10) 0.6945(18) 0.5611(7) 0.089(5) Uani 0.602(12) 1 d D U P A 1
H23A H 0.015666 0.759571 0.527476 0.133 Uiso 0.602(12) 1 calc R U P A 1
H23B H 0.025928 0.610344 0.564086 0.133 Uiso 0.602(12) 1 calc R U P A 1
H23C H 0.091931 0.736330 0.609667 0.133 Uiso 0.602(12) 1 calc R U P A 1
C24X C 0.2484(11) 0.8045(12) 0.5250(7) 0.085(5) Uani 0.602(12) 1 d D U P A 1
H24A H 0.205926 0.874167 0.491707 0.127 Uiso 0.602(12) 1 calc R U P A 1
H24B H 0.277991 0.843454 0.574242 0.127 Uiso 0.602(12) 1 calc R U P A 1
H24C H 0.303519 0.775853 0.507984 0.127 Uiso 0.602(12) 1 calc R U P A 1
C25X C 0.1109(17) 0.577(3) 0.4340(8) 0.058(5) Uani 0.602(12) 1 d D U P A 1
H25A H 0.064547 0.643579 0.401240 0.087 Uiso 0.602(12) 1 calc R U P A 1
H25B H 0.165675 0.553170 0.415564 0.087 Uiso 0.602(12) 1 calc R U P A 1
H25C H 0.072486 0.493094 0.436158 0.087 Uiso 0.602(12) 1 calc R U P A 1
Si1Z Si 0.1364(8) 0.6179(12) 0.5286(7) 0.067(3) Uani 0.398(12) 1 d D U P A 2
C23Z C 0.0312(13) 0.560(3) 0.5598(12) 0.102(8) Uani 0.398(12) 1 d D U P A 2
H23D H 0.025740 0.459144 0.556672 0.154 Uiso 0.398(12) 1 calc R U P A 2
H23E H 0.046094 0.588610 0.610562 0.154 Uiso 0.398(12) 1 calc R U P A 2
H23F H -0.033677 0.600851 0.528672 0.154 Uiso 0.398(12) 1 calc R U P A 2
C24Z C 0.145(2) 0.8077(17) 0.5350(12) 0.103(7) Uani 0.398(12) 1 d D U P A 2
H24D H 0.156974 0.836255 0.585389 0.154 Uiso 0.398(12) 1 calc R U P A 2
H24E H 0.202227 0.839235 0.520707 0.154 Uiso 0.398(12) 1 calc R U P A 2
H24F H 0.081167 0.848357 0.502304 0.154 Uiso 0.398(12) 1 calc R U P A 2
C25Z C 0.114(3) 0.556(5) 0.4341(12) 0.084(10) Uani 0.398(12) 1 d D U P A 2
H25D H 0.109795 0.454822 0.433031 0.125 Uiso 0.398(12) 1 calc R U P A 2
H25E H 0.049684 0.594117 0.400576 0.125 Uiso 0.398(12) 1 calc R U P A 2
H25F H 0.170744 0.584994 0.418980 0.125 Uiso 0.398(12) 1 calc R U P A 2
S1Y S 0.73488(10) 0.51912(15) 0.86313(9) 0.0493(9) Uani 1 1 d . . . . .
Si1Y Si 0.79380(14) 0.5830(2) 0.65766(11) 0.0682(10) Uani 1 1 d . . . . .
O1Y O 0.8052(3) 0.3735(4) 1.0425(2) 0.0568(13) Uani 1 1 d . . . . .
O2Y O 0.7006(3) 0.1366(5) 0.6462(3) 0.0725(15) Uani 1 1 d . . . . .
O3Y O 0.6639(3) 0.6269(4) 0.8617(2) 0.0547(13) Uani 1 1 d . . . . .
O4Y O 0.8395(2) 0.5336(4) 0.9112(2) 0.0549(13) Uani 1 1 d . . . . .
N1Y N 0.6394(4) 0.0262(6) 0.8083(3) 0.0618(16) Uani 1 1 d D . . . .
H1Y H 0.674(5) -0.049(5) 0.829(3) 0.074 Uiso 1 1 d D U . . .
C2Y C 0.6031(4) 0.0975(7) 0.8615(4) 0.0595(18) Uani 1 1 d . . . . .
H2Y1 H 0.557391 0.033524 0.875036 0.071 Uiso 1 1 calc R U . . .
H2Y2 H 0.560825 0.176864 0.836334 0.071 Uiso 1 1 calc R U . . .
C3AY C 0.7532(4) 0.2640(6) 0.9209(3) 0.0451(16) Uani 1 1 d . . . . .
C3Y C 0.6830(4) 0.1501(6) 0.9317(3) 0.0514(17) Uani 1 1 d . . . . .
H3Y1 H 0.726123 0.071624 0.957233 0.062 Uiso 1 1 calc R U . . .
H3Y2 H 0.647439 0.185870 0.963814 0.062 Uiso 1 1 calc R U . . .
C4Y C 0.8026(4) 0.1445(6) 0.8181(3) 0.0483(16) Uani 1 1 d . . . . .
C4AY C 0.8242(4) 0.2087(6) 0.8848(3) 0.0452(16) Uani 1 1 d . . . . .
C5Y C 0.8852(5) 0.1016(6) 0.7998(4) 0.0583(18) Uani 1 1 d . . . . .
H5Y H 0.874171 0.060514 0.753537 0.070 Uiso 1 1 calc R U . . .
C6Y C 0.9858(5) 0.1189(7) 0.8499(4) 0.0597(19) Uani 1 1 d . . . . .
H6Y H 1.041580 0.091690 0.835881 0.072 Uiso 1 1 calc R U . . .
C7AY C 0.9247(4) 0.2193(6) 0.9348(4) 0.0524(18) Uani 1 1 d . . . . .
C7Y C 1.0058(4) 0.1731(6) 0.9177(4) 0.0554(18) Uani 1 1 d . . . . .
H7Y H 1.073793 0.178507 0.951881 0.067 Uiso 1 1 calc R U . . .
N8Y N 0.9244(3) 0.2779(5) 1.0002(3) 0.0505(15) Uani 1 1 d . . . . .
C8AY C 0.8285(4) 0.3128(6) 0.9958(4) 0.0541(17) Uani 1 1 d . . . . .
C9Y C 0.6914(4) 0.1159(7) 0.7714(3) 0.0541(17) Uani 1 1 d . . . . .
H9Y H 0.654259 0.205997 0.760984 0.065 Uiso 1 1 calc R U . . .
C10Y C 0.6795(5) 0.0492(7) 0.6990(4) 0.065(2) Uani 1 1 d . . . . .
H10Y H 0.709522 -0.045306 0.703235 0.079 Uiso 1 1 calc R U . . .
C11Y C 0.5988(5) 0.0765(8) 0.6303(4) 0.067(2) Uani 1 1 d . . . . .
C12Y C 0.5711(6) -0.0306(9) 0.5714(4) 0.092(3) Uani 1 1 d . . . . .
H12D H 0.629574 -0.092007 0.578738 0.138 Uiso 1 1 calc R U . . .
H12E H 0.552934 0.014401 0.523610 0.138 Uiso 1 1 calc R U . . .
H12F H 0.512487 -0.084155 0.573224 0.138 Uiso 1 1 calc R U . . .
C13Y C 0.5154(5) 0.1816(8) 0.6223(4) 0.076(2) Uani 1 1 d . . . . .
H13D H 0.460681 0.139484 0.635649 0.114 Uiso 1 1 calc R U . . .
H13E H 0.487545 0.213373 0.571473 0.114 Uiso 1 1 calc R U . . .
H13F H 0.544134 0.260103 0.654486 0.114 Uiso 1 1 calc R U . . .
C14Y C 1.0166(4) 0.3154(7) 1.0606(4) 0.063(2) Uani 1 1 d . . . . .
H14D H 1.048959 0.394811 1.046607 0.095 Uiso 1 1 calc R U . . .
H14E H 1.064340 0.237467 1.072511 0.095 Uiso 1 1 calc R U . . .
H14F H 0.998752 0.339019 1.103326 0.095 Uiso 1 1 calc R U . . .
N15Y N 0.6874(3) 0.3779(5) 0.8814(3) 0.0441(14) Uani 1 1 d D . . . .
H15Y H 0.634(3) 0.396(6) 0.893(3) 0.053 Uiso 1 1 d D U . . .
C21Y C 0.7349(4) 0.4948(6) 0.7741(3) 0.0521(17) Uani 1 1 d . . . . .
H21C H 0.776679 0.412815 0.773363 0.063 Uiso 1 1 calc R U . . .
H21D H 0.663995 0.477134 0.740696 0.063 Uiso 1 1 calc R U . . .
C22Y C 0.7776(5) 0.6196(7) 0.7466(4) 0.0609(19) Uani 1 1 d . . . . .
H22C H 0.844698 0.645333 0.783274 0.073 Uiso 1 1 calc R U . . .
H22D H 0.730512 0.698555 0.740564 0.073 Uiso 1 1 calc R U . . .
C23Y C 0.6657(5) 0.5500(10) 0.5882(4) 0.095(3) Uani 1 1 d . . . . .
H23G H 0.647487 0.453045 0.590187 0.142 Uiso 1 1 calc R U . . .
H23H H 0.666964 0.571153 0.539506 0.142 Uiso 1 1 calc R U . . .
H23I H 0.614843 0.608515 0.598129 0.142 Uiso 1 1 calc R U . . .
C24Y C 0.8516(6) 0.7396(9) 0.6328(5) 0.091(3) Uani 1 1 d . . . . .
H24G H 0.846820 0.733201 0.581688 0.137 Uiso 1 1 calc R U . . .
H24H H 0.923718 0.746505 0.664405 0.137 Uiso 1 1 calc R U . . .
H24I H 0.814641 0.821545 0.639268 0.137 Uiso 1 1 calc R U . . .
C25Y C 0.8800(6) 0.4309(8) 0.6688(4) 0.071(2) Uani 1 1 d . . . . .
H25G H 0.840839 0.346106 0.666447 0.106 Uiso 1 1 calc R U . . .
H25H H 0.935891 0.436203 0.716179 0.106 Uiso 1 1 calc R U . . .
H25I H 0.908474 0.430497 0.629566 0.106 Uiso 1 1 calc R U . . .
O1W O 0.4978(7) 0.8264(11) 0.7103(7) 0.088(3) Uani 0.5 1 d . . P . .

loop_
_atom_site_aniso_label
_atom_site_aniso_U_11
_atom_site_aniso_U_22
_atom_site_aniso_U_33
_atom_site_aniso_U_23
_atom_site_aniso_U_13
_atom_site_aniso_U_12
S1X 0.0414(10) 0.0461(12) 0.0645(13) -0.0043(8) 0.0206(7) 0.0067(7)
O1X 0.032(2) 0.050(3) 0.074(3) 0.004(2) 0.0219(19) 0.0046(18)
N1X 0.047(3) 0.041(3) 0.062(3) -0.005(3) 0.024(3) 0.002(2)
O2X 0.055(3) 0.053(3) 0.085(3) -0.002(3) 0.010(2) 0.003(2)
C2X 0.039(3) 0.050(4) 0.068(4) -0.012(3) 0.027(3) -0.007(3)
O3X 0.048(2) 0.073(3) 0.076(3) -0.015(3) 0.030(2) 0.010(2)
C3AX 0.029(3) 0.047(4) 0.060(4) -0.004(3) 0.019(2) 0.001(2)
C3X 0.035(3) 0.049(4) 0.060(4) -0.005(3) 0.020(3) -0.004(3)
O4X 0.083(3) 0.036(2) 0.067(3) -0.004(2) 0.025(2) -0.001(2)
C4AX 0.034(3) 0.040(3) 0.063(4) -0.012(3) 0.019(3) 0.004(2)
C4X 0.041(3) 0.043(3) 0.067(4) -0.014(3) 0.021(3) 0.001(3)
C5X 0.040(3) 0.041(4) 0.085(5) -0.006(3) 0.018(3) 0.004(3)
C6X 0.029(3) 0.058(4) 0.107(5) -0.023(4) 0.025(3) 0.001(3)
C7AX 0.033(3) 0.046(4) 0.058(4) -0.014(3) 0.014(3) -0.002(2)
C7X 0.038(3) 0.040(3) 0.088(5) -0.009(3) 0.022(3) -0.004(3)
N8X 0.033(2) 0.040(3) 0.066(3) -0.004(2) 0.018(2) 0.000(2)
C8AX 0.040(3) 0.046(4) 0.054(4) -0.005(3) 0.019(3) 0.002(3)
C9X 0.048(3) 0.042(4) 0.066(4) -0.007(3) 0.022(3) 0.009(3)
C10X 0.049(4) 0.047(4) 0.073(5) -0.007(3) 0.024(3) 0.002(3)
C11X 0.057(4) 0.043(4) 0.074(4) -0.010(3) 0.018(3) 0.002(3)
C12X 0.063(4) 0.046(4) 0.091(5) 0.005(4) 0.026(4) 0.006(3)
C13X 0.089(5) 0.048(4) 0.089(5) -0.002(4) 0.048(4) 0.011(4)
C14X 0.043(3) 0.042(4) 0.075(4) -0.001(3) 0.018(3) -0.003(3)
N15X 0.033(2) 0.048(3) 0.064(3) -0.002(2) 0.022(2) 0.002(2)
C21X 0.043(3) 0.053(4) 0.064(4) -0.003(3) 0.025(3) 0.009(3)
C22X 0.057(3) 0.049(4) 0.069(4) -0.004(3) 0.029(3) 0.002(3)
Si1X 0.065(3) 0.051(3) 0.052(2) 0.002(2) 0.024(2) 0.009(2)
C23X 0.082(8) 0.113(12) 0.068(8) -0.010(8) 0.023(7) 0.034(8)
C24X 0.117(11) 0.068(8) 0.053(7) 0.003(6) 0.009(7) -0.019(7)
C25X 0.052(9) 0.058(9) 0.065(8) -0.009(8) 0.021(7) 0.008(7)
Si1Z 0.063(5) 0.078(6) 0.066(4) 0.007(4) 0.031(4) 0.000(4)
C23Z 0.073(11) 0.16(2) 0.086(13) -0.010(15) 0.044(10) 0.000(13)
C24Z 0.131(17) 0.091(10) 0.079(13) -0.003(10) 0.027(12) 0.017(12)
C25Z 0.10(2) 0.09(2) 0.063(11) 0.012(12) 0.032(13) 0.015(18)
S1Y 0.0332(10) 0.0432(12) 0.0738(13) 0.0064(8) 0.0218(7) 0.0013(6)
Si1Y 0.0563(13) 0.0776(16) 0.0741(15) 0.0254(11) 0.0274(10) 0.0053(10)
O1Y 0.048(2) 0.054(3) 0.068(3) 0.001(2) 0.020(2) 0.011(2)
O2Y 0.060(3) 0.093(4) 0.072(3) 0.005(3) 0.033(2) 0.009(3)
O3Y 0.038(2) 0.049(3) 0.084(3) 0.004(2) 0.030(2) 0.0064(18)
O4Y 0.030(2) 0.047(2) 0.087(3) 0.007(2) 0.0198(19) -0.0051(17)
N1Y 0.065(3) 0.048(3) 0.078(4) -0.002(3) 0.031(3) -0.009(3)
C2Y 0.051(4) 0.055(4) 0.081(5) 0.000(4) 0.034(3) -0.012(3)
C3AY 0.035(3) 0.047(4) 0.060(4) 0.008(3) 0.025(3) 0.005(2)
C3Y 0.050(3) 0.044(4) 0.069(4) 0.006(3) 0.033(3) -0.004(3)
C4Y 0.046(3) 0.038(3) 0.067(4) 0.010(3) 0.027(3) 0.005(3)
C4AY 0.035(3) 0.041(3) 0.066(4) 0.009(3) 0.026(3) 0.001(2)
C5Y 0.058(4) 0.050(4) 0.079(5) 0.009(3) 0.039(3) 0.003(3)
C6Y 0.048(4) 0.051(4) 0.091(5) 0.015(4) 0.038(3) 0.011(3)
C7AY 0.043(3) 0.039(3) 0.080(5) 0.010(3) 0.027(3) 0.002(3)
C7Y 0.040(3) 0.045(4) 0.086(5) 0.006(3) 0.027(3) 0.001(3)
N8Y 0.037(3) 0.044(3) 0.069(4) 0.002(3) 0.017(2) 0.003(2)
C8AY 0.047(4) 0.045(4) 0.075(5) 0.012(3) 0.027(3) 0.010(3)
C9Y 0.054(4) 0.049(4) 0.064(4) 0.005(3) 0.027(3) 0.002(3)
C10Y 0.067(4) 0.053(4) 0.077(5) 0.000(4) 0.026(4) 0.008(3)
C11Y 0.055(4) 0.079(5) 0.069(5) -0.006(4) 0.026(3) 0.009(4)
C12Y 0.093(6) 0.085(6) 0.091(6) -0.023(5) 0.023(5) 0.018(5)
C13Y 0.057(4) 0.092(6) 0.080(5) -0.004(4) 0.027(4) 0.024(4)
C14Y 0.044(4) 0.052(4) 0.086(5) 0.002(4) 0.014(3) 0.011(3)
N15Y 0.032(2) 0.042(3) 0.064(3) 0.008(2) 0.023(2) 0.003(2)
C21Y 0.040(3) 0.047(4) 0.077(4) 0.017(3) 0.029(3) 0.006(3)
C22Y 0.047(3) 0.055(4) 0.088(5) 0.014(4) 0.033(3) 0.008(3)
C23Y 0.070(5) 0.122(8) 0.083(5) 0.016(5) 0.015(4) -0.004(5)
C24Y 0.096(6) 0.081(6) 0.124(7) 0.038(5) 0.073(5) 0.019(5)
C25Y 0.082(5) 0.072(5) 0.061(4) -0.004(4) 0.028(4) 0.005(4)
O1W 0.064(6) 0.078(7) 0.125(9) 0.002(7) 0.035(6) 0.004(5)

loop_
_atom_type_symbol
_atom_type_description
_atom_type_scat_dispersion_real
_atom_type_scat_dispersion_imag
_atom_type_scat_source
C C 0.0033 0.0016 'International Tables Vol C Tables 4.2.6.8 and 6.1.1.4'
H H 0.0000 0.0000 'International Tables Vol C Tables 4.2.6.8 and 6.1.1.4'
N N 0.0061 0.0033 'International Tables Vol C Tables 4.2.6.8 and 6.1.1.4'
O O 0.0106 0.0060 'International Tables Vol C Tables 4.2.6.8 and 6.1.1.4'
Si Si 0.0817 0.0704 'International Tables Vol C Tables 4.2.6.8 and 6.1.1.4'
S S 0.1246 0.1234 'International Tables Vol C Tables 4.2.6.8 and 6.1.1.4'

loop_
_geom_angle_atom_site_label_1
_geom_angle_atom_site_label_2
_geom_angle_atom_site_label_3
_geom_angle
O4X S1X O3X 119.7(3)
O4X S1X N15X 109.7(3)
O3X S1X N15X 105.8(2)
O4X S1X C21X 109.5(3)
O3X S1X C21X 107.1(3)
N15X S1X C21X 104.0(3)
C2X N1X C9X 115.6(4)
C2X N1X H1X 105(4)
C9X N1X H1X 113(4)
C10X O2X C11X 60.8(4)
N1X C2X C3X 118.4(5)
N1X C2X H2X1 107.7
C3X C2X H2X1 107.7
N1X C2X H2X2 107.7
C3X C2X H2X2 107.7
H2X1 C2X H2X2 107.1
N15X C3AX C4AX 114.8(5)
N15X C3AX C3X 107.5(4)
C4AX C3AX C3X 111.1(4)
N15X C3AX C8AX 112.9(4)
C4AX C3AX C8AX 101.3(4)
C3X C3AX C8AX 109.0(5)
C2X C3X C3AX 114.6(5)
C2X C3X H3X1 108.6
C3AX C3X H3X1 108.6
C2X C3X H3X2 108.6
C3AX C3X H3X2 108.6
H3X1 C3X H3X2 107.6
C4X C4AX C7AX 121.7(5)
C4X C4AX C3AX 129.6(5)
C7AX C4AX C3AX 108.2(5)
C4AX C4X C5X 117.1(5)
C4AX C4X C9X 118.6(5)
C5X C4X C9X 124.0(5)
C4X C5X C6X 120.3(6)
C4X C5X H5X 119.8
C6X C5X H5X 119.8
C7X C6X C5X 122.5(5)
C7X C6X H6X 118.8
C5X C6X H6X 118.8
C4AX C7AX C7X 121.9(5)
C4AX C7AX N8X 110.4(4)
C7X C7AX N8X 127.6(5)
C6X C7X C7AX 116.3(6)
C6X C7X H7X 121.8
C7AX C7X H7X 121.8
C8AX N8X C7AX 111.2(5)
C8AX N8X C14X 124.3(5)
C7AX N8X C14X 124.4(4)
O1X C8AX N8X 127.5(5)
O1X C8AX C3AX 123.8(5)
N8X C8AX C3AX 108.7(5)
N1X C9X C10X 108.6(5)
N1X C9X C4X 112.5(5)
C10X C9X C4X 112.1(5)
N1X C9X H9X 107.8
C10X C9X H9X 107.8
C4X C9X H9X 107.8
O2X C10X C11X 60.3(4)
O2X C10X C9X 115.6(5)
C11X C10X C9X 125.5(6)
O2X C10X H10X 114.6
C11X C10X H10X 114.6
C9X C10X H10X 114.6
O2X C11X C10X 59.0(4)
O2X C11X C13X 115.9(5)
C10X C11X C13X 122.3(6)
O2X C11X C12X 113.1(5)
C10X C11X C12X 119.4(6)
C13X C11X C12X 114.3(6)
C11X C12X H12A 109.5
C11X C12X H12B 109.5
H12A C12X H12B 109.5
C11X C12X H12C 109.5
H12A C12X H12C 109.5
H12B C12X H12C 109.5
C11X C13X H13A 109.5
C11X C13X H13B 109.5
H13A C13X H13B 109.5
C11X C13X H13C 109.5
H13A C13X H13C 109.5
H13B C13X H13C 109.5
N8X C14X H14A 109.5
N8X C14X H14B 109.5
H14A C14X H14B 109.5
N8X C14X H14C 109.5
H14A C14X H14C 109.5
H14B C14X H14C 109.5
C3AX N15X S1X 124.0(4)
C3AX N15X H15X 119(4)
S1X N15X H15X 108(4)
C22X C21X S1X 113.7(4)
C22X C21X H21A 108.8
S1X C21X H21A 108.8
C22X C21X H21B 108.8
S1X C21X H21B 108.8
H21A C21X H21B 107.7
C21X C22X Si1X 111.1(5)
C21X C22X Si1Z 114.8(5)
C21X C22X H22A 109.4
Si1X C22X H22A 109.4
C21X C22X H22B 109.4
Si1X C22X H22B 109.4
H22A C22X H22B 108.0
C21X C22X H22E 108.6
Si1Z C22X H22E 108.6
C21X C22X H22F 108.6
Si1Z C22X H22F 108.6
H22E C22X H22F 107.5
C22X Si1X C23X 108.7(6)
C22X Si1X C25X 111.2(9)
C23X Si1X C25X 108.8(9)
C22X Si1X C24X 105.2(5)
C23X Si1X C24X 112.8(8)
C25X Si1X C24X 110.0(9)
Si1X C23X H23A 109.5
Si1X C23X H23B 109.5
H23A C23X H23B 109.5
Si1X C23X H23C 109.5
H23A C23X H23C 109.5
H23B C23X H23C 109.5
Si1X C24X H24A 109.5
Si1X C24X H24B 109.5
H24A C24X H24B 109.5
Si1X C24X H24C 109.5
H24A C24X H24C 109.5
H24B C24X H24C 109.5
Si1X C25X H25A 109.5
Si1X C25X H25B 109.5
H25A C25X H25B 109.5
Si1X C25X H25C 109.5
H25A C25X H25C 109.5
H25B C25X H25C 109.5
C24Z Si1Z C25Z 112.0(15)
C24Z Si1Z C23Z 108.7(12)
C25Z Si1Z C23Z 110.5(15)
C24Z Si1Z C22X 112.8(9)
C25Z Si1Z C22X 107.2(15)
C23Z Si1Z C22X 105.3(9)
Si1Z C23Z H23D 109.5
Si1Z C23Z H23E 109.5
H23D C23Z H23E 109.5
Si1Z C23Z H23F 109.5
H23D C23Z H23F 109.5
H23E C23Z H23F 109.5
Si1Z C24Z H24D 109.5
Si1Z C24Z H24E 109.5
H24D C24Z H24E 109.5
Si1Z C24Z H24F 109.5
H24D C24Z H24F 109.5
H24E C24Z H24F 109.5
Si1Z C25Z H25D 109.5
Si1Z C25Z H25E 109.5
H25D C25Z H25E 109.5
Si1Z C25Z H25F 109.5
H25D C25Z H25F 109.5
H25E C25Z H25F 109.5
O3Y S1Y O4Y 118.4(3)
O3Y S1Y N15Y 106.9(2)
O4Y S1Y N15Y 109.8(2)
O3Y S1Y C21Y 108.6(3)
O4Y S1Y C21Y 107.8(3)
N15Y S1Y C21Y 104.4(3)
C23Y Si1Y C22Y 108.3(3)
C23Y Si1Y C24Y 110.1(4)
C22Y Si1Y C24Y 107.0(4)
C23Y Si1Y C25Y 111.3(4)
C22Y Si1Y C25Y 109.1(3)
C24Y Si1Y C25Y 110.8(3)
C10Y O2Y C11Y 59.4(4)
C9Y N1Y C2Y 114.7(5)
C9Y N1Y H1Y 115(5)
C2Y N1Y H1Y 110(5)
N1Y C2Y C3Y 117.9(5)
N1Y C2Y H2Y1 107.8
C3Y C2Y H2Y1 107.8
N1Y C2Y H2Y2 107.8
C3Y C2Y H2Y2 107.8
H2Y1 C2Y H2Y2 107.2
N15Y C3AY C4AY 114.5(5)
N15Y C3AY C3Y 107.6(4)
C4AY C3AY C3Y 111.3(5)
N15Y C3AY C8AY 110.9(5)
C4AY C3AY C8AY 102.3(4)
C3Y C3AY C8AY 110.1(5)
C2Y C3Y C3AY 114.6(5)
C2Y C3Y H3Y1 108.6
C3AY C3Y H3Y1 108.6
C2Y C3Y H3Y2 108.6
C3AY C3Y H3Y2 108.6
H3Y1 C3Y H3Y2 107.6
C4AY C4Y C5Y 117.1(5)
C4AY C4Y C9Y 119.1(5)
C5Y C4Y C9Y 123.7(6)
C4Y C4AY C7AY 121.6(5)
C4Y C4AY C3AY 130.1(5)
C7AY C4AY C3AY 108.0(5)
C4Y C5Y C6Y 119.9(6)
C4Y C5Y H5Y 120.0
C6Y C5Y H5Y 120.0
C7Y C6Y C5Y 122.4(6)
C7Y C6Y H6Y 118.8
C5Y C6Y H6Y 118.8
C7Y C7AY N8Y 128.9(6)
C7Y C7AY C4AY 121.1(6)
N8Y C7AY C4AY 110.0(5)
C6Y C7Y C7AY 117.6(6)
C6Y C7Y H7Y 121.2
C7AY C7Y H7Y 121.2
C8AY N8Y C7AY 111.4(5)
C8AY N8Y C14Y 124.2(6)
C7AY N8Y C14Y 123.8(5)
O1Y C8AY N8Y 126.1(6)
O1Y C8AY C3AY 125.7(5)
N8Y C8AY C3AY 108.1(5)
N1Y C9Y C10Y 107.1(5)
N1Y C9Y C4Y 112.7(5)
C10Y C9Y C4Y 113.1(5)
N1Y C9Y H9Y 107.9
C10Y C9Y H9Y 107.9
C4Y C9Y H9Y 107.9
C11Y C10Y O2Y 60.9(4)
C11Y C10Y C9Y 125.9(6)
O2Y C10Y C9Y 115.7(6)
C11Y C10Y H10Y 114.3
O2Y C10Y H10Y 114.3
C9Y C10Y H10Y 114.3
C10Y C11Y O2Y 59.7(4)
C10Y C11Y C12Y 119.7(6)
O2Y C11Y C12Y 114.1(6)
C10Y C11Y C13Y 122.6(6)
O2Y C11Y C13Y 113.9(6)
C12Y C11Y C13Y 114.1(6)
C11Y C12Y H12D 109.5
C11Y C12Y H12E 109.5
H12D C12Y H12E 109.5
C11Y C12Y H12F 109.5
H12D C12Y H12F 109.5
H12E C12Y H12F 109.5
C11Y C13Y H13D 109.5
C11Y C13Y H13E 109.5
H13D C13Y H13E 109.5
C11Y C13Y H13F 109.5
H13D C13Y H13F 109.5
H13E C13Y H13F 109.5
N8Y C14Y H14D 109.5
N8Y C14Y H14E 109.5
H14D C14Y H14E 109.5
N8Y C14Y H14F 109.5
H14D C14Y H14F 109.5
H14E C14Y H14F 109.5
C3AY N15Y S1Y 121.7(3)
C3AY N15Y H15Y 117(4)
S1Y N15Y H15Y 110(4)
C22Y C21Y S1Y 112.3(5)
C22Y C21Y H21C 109.2
S1Y C21Y H21C 109.2
C22Y C21Y H21D 109.2
S1Y C21Y H21D 109.2
H21C C21Y H21D 107.9
C21Y C22Y Si1Y 111.6(5)
C21Y C22Y H22C 109.3
Si1Y C22Y H22C 109.3
C21Y C22Y H22D 109.3
Si1Y C22Y H22D 109.3
H22C C22Y H22D 108.0
Si1Y C23Y H23G 109.5
Si1Y C23Y H23H 109.5
H23G C23Y H23H 109.5
Si1Y C23Y H23I 109.5
H23G C23Y H23I 109.5
H23H C23Y H23I 109.5
Si1Y C24Y H24G 109.5
Si1Y C24Y H24H 109.5
H24G C24Y H24H 109.5
Si1Y C24Y H24I 109.5
H24G C24Y H24I 109.5
H24H C24Y H24I 109.5
Si1Y C25Y H25G 109.5
Si1Y C25Y H25H 109.5
H25G C25Y H25H 109.5
Si1Y C25Y H25I 109.5
H25G C25Y H25I 109.5
H25H C25Y H25I 109.5

loop_
_geom_bond_atom_site_label_1
_geom_bond_atom_site_label_2
_geom_bond_distance
S1X O4X 1.414(5)
S1X O3X 1.431(4)
S1X N15X 1.623(5)
S1X C21X 1.764(6)
O1X C8AX 1.227(6)
N1X C2X 1.460(7)
N1X C9X 1.478(8)
N1X H1X 0.86(3)
O2X C10X 1.433(7)
O2X C11X 1.452(7)
C2X C3X 1.525(8)
C2X H2X1 0.9900
C2X H2X2 0.9900
C3AX N15X 1.471(7)
C3AX C4AX 1.518(7)
C3AX C3X 1.535(8)
C3AX C8AX 1.546(8)
C3X H3X1 0.9900
C3X H3X2 0.9900
C4AX C4X 1.375(8)
C4AX C7AX 1.379(8)
C4X C5X 1.394(8)
C4X C9X 1.519(8)
C5X C6X 1.397(9)
C5X H5X 0.9500
C6X C7X 1.369(8)
C6X H6X 0.9500
C7AX C7X 1.391(7)
C7AX N8X 1.405(7)
C7X H7X 0.9500
N8X C8AX 1.338(7)
N8X C14X 1.460(7)
C9X C10X 1.507(8)
C9X H9X 1.0000
C10X C11X 1.459(9)
C10X H10X 1.0000
C11X C13X 1.489(9)
C11X C12X 1.506(9)
C12X H12A 0.9800
C12X H12B 0.9800
C12X H12C 0.9800
C13X H13A 0.9800
C13X H13B 0.9800
C13X H13C 0.9800
C14X H14A 0.9800
C14X H14B 0.9800
C14X H14C 0.9800
N15X H15X 0.85(3)
C21X C22X 1.518(8)
C21X H21A 0.9900
C21X H21B 0.9900
C22X Si1X 1.850(9)
C22X Si1Z 1.892(12)
C22X H22A 0.9900
C22X H22B 0.9900
C22X H22E 0.9900
C22X H22F 0.9900
Si1X C23X 1.850(12)
Si1X C25X 1.859(12)
Si1X C24X 1.872(12)
C23X H23A 0.9800
C23X H23B 0.9800
C23X H23C 0.9800
C24X H24A 0.9800
C24X H24B 0.9800
C24X H24C 0.9800
C25X H25A 0.9800
C25X H25B 0.9800
C25X H25C 0.9800
Si1Z C24Z 1.849(16)
Si1Z C25Z 1.863(17)
Si1Z C23Z 1.865(15)
C23Z H23D 0.9800
C23Z H23E 0.9800
C23Z H23F 0.9800
C24Z H24D 0.9800
C24Z H24E 0.9800
C24Z H24F 0.9800
C25Z H25D 0.9800
C25Z H25E 0.9800
C25Z H25F 0.9800
S1Y O3Y 1.434(4)
S1Y O4Y 1.437(4)
S1Y N15Y 1.617(5)
S1Y C21Y 1.757(6)
Si1Y C23Y 1.852(7)
Si1Y C22Y 1.864(7)
Si1Y C24Y 1.865(8)
Si1Y C25Y 1.868(7)
O1Y C8AY 1.223(7)
O2Y C10Y 1.446(8)
O2Y C11Y 1.464(8)
N1Y C9Y 1.476(8)
N1Y C2Y 1.479(8)
N1Y H1Y 0.88(3)
C2Y C3Y 1.520(8)
C2Y H2Y1 0.9900
C2Y H2Y2 0.9900
C3AY N15Y 1.470(7)
C3AY C4AY 1.503(8)
C3AY C3Y 1.541(8)
C3AY C8AY 1.545(9)
C3Y H3Y1 0.9900
C3Y H3Y2 0.9900
C4Y C4AY 1.381(8)
C4Y C5Y 1.386(8)
C4Y C9Y 1.523(8)
C4AY C7AY 1.403(8)
C5Y C6Y 1.410(9)
C5Y H5Y 0.9500
C6Y C7Y 1.360(9)
C6Y H6Y 0.9500
C7AY C7Y 1.363(8)
C7AY N8Y 1.401(8)
C7Y H7Y 0.9500
N8Y C8AY 1.352(7)
N8Y C14Y 1.453(8)
C9Y C10Y 1.511(9)
C9Y H9Y 1.0000
C10Y C11Y 1.442(9)
C10Y H10Y 1.0000
C11Y C12Y 1.497(10)
C11Y C13Y 1.514(9)
C12Y H12D 0.9800
C12Y H12E 0.9800
C12Y H12F 0.9800
C13Y H13D 0.9800
C13Y H13E 0.9800
C13Y H13F 0.9800
C14Y H14D 0.9800
C14Y H14E 0.9800
C14Y H14F 0.9800
N15Y H15Y 0.87(3)
C21Y C22Y 1.529(8)
C21Y H21C 0.9900
C21Y H21D 0.9900
C22Y H22C 0.9900
C22Y H22D 0.9900
C23Y H23G 0.9800
C23Y H23H 0.9800
C23Y H23I 0.9800
C24Y H24G 0.9800
C24Y H24H 0.9800
C24Y H24I 0.9800
C25Y H25G 0.9800
C25Y H25H 0.9800
C25Y H25I 0.9800

loop_
_geom_hbond_atom_site_label_D
_geom_hbond_atom_site_label_H
_geom_hbond_atom_site_label_A
_geom_hbond_distance_DH
_geom_hbond_distance_HA
_geom_hbond_distance_DA
_geom_hbond_angle_DHA
_geom_hbond_site_symmetry_A
N1X H1X O1Y 0.86(3) 2.36(4) 3.108(6) 145(5) 2_657
N15X H15X O3Y 0.85(3) 2.15(3) 2.970(6) 163(5) .
N15Y H15Y O1X 0.87(3) 2.06(3) 2.880(5) 156(5) .
